data_4117818
loop_
_publ_author_name
'Ayumi Takaoka'
'Marc-Etienne Moret'
'Jonas C. Peters'

_publ_section_title
;
 A Ru(I) Metalloradical That Catalyzes Nitrene Coupling to Azoarenes from
 Arylazides
;
_journal_name_full 'Journal of the American Chemical Society'
_journal_page_first 6695
_journal_page_last 6706
_journal_paper_doi 10.1021/ja211603f
_journal_volume 134
_journal_year 2012
_chemical_formula_sum 'C75 H66 B F24 N O P3 Ru Si'
_chemical_formula_weight 1686.17
_chemical_name_systematic
; 
 ? 
;
_space_group_IT_number 2
_symmetry_cell_setting triclinic
_symmetry_space_group_name_Hall '-P 1'
_symmetry_space_group_name_H-M 'P -1'
_atom_sites_solution_hydrogens geom
_atom_sites_solution_primary direct
_atom_sites_solution_secondary difmap
_audit_creation_method SHELXL-97
_cell_angle_alpha 104.3690(10)
_cell_angle_beta 104.2060(10)
_cell_angle_gamma 99.7600(10)
_cell_formula_units_Z 2
_cell_length_a 13.0069(10)
_cell_length_b 15.6351(11)
_cell_length_c 20.2288(15)
_cell_measurement_reflns_used 9920
_cell_measurement_temperature 100(2)
_cell_measurement_theta_max 29.64
_cell_measurement_theta_min 2.25
_cell_volume 3745.2(5)
_computing_cell_refinement 'Bruker SAINT'
_computing_data_collection 'Bruker APEX2'
_computing_data_reduction 'Bruker SAINT'
_computing_molecular_graphics 'Bruker SHELXTL'
_computing_publication_material 'Bruker SHELXTL'
_computing_structure_refinement 'SHELXL-97 (Sheldrick, 1997)'
_computing_structure_solution 'SHELXS-97 (Sheldrick, 1990)'
_diffrn_ambient_temperature 100(2)
_diffrn_measured_fraction_theta_full 0.996
_diffrn_measured_fraction_theta_max 0.996
_diffrn_measurement_device_type 'Bruker APEX-II CCD'
_diffrn_measurement_method '\f and \w scans'
_diffrn_radiation_monochromator graphite
_diffrn_radiation_source 'fine-focus sealed tube'
_diffrn_radiation_type MoK\a
_diffrn_radiation_wavelength 0.71073
_diffrn_reflns_av_R_equivalents 0.0490
_diffrn_reflns_av_sigmaI/netI 0.0410
_diffrn_reflns_limit_h_max 17
_diffrn_reflns_limit_h_min -17
_diffrn_reflns_limit_k_max 20
_diffrn_reflns_limit_k_min -20
_diffrn_reflns_limit_l_max 26
_diffrn_reflns_limit_l_min -26
_diffrn_reflns_number 89456
_diffrn_reflns_theta_full 28.28
_diffrn_reflns_theta_max 28.28
_diffrn_reflns_theta_min 1.09
_exptl_absorpt_coefficient_mu 0.394
_exptl_absorpt_correction_T_max 0.9254
_exptl_absorpt_correction_T_min 0.8744
_exptl_absorpt_correction_type multi-scan
_exptl_crystal_colour green
_exptl_crystal_density_diffrn 1.495
_exptl_crystal_description block
_exptl_crystal_F_000 1710
_exptl_crystal_size_max 0.35
_exptl_crystal_size_mid 0.25
_exptl_crystal_size_min 0.20
_refine_diff_density_max 1.866
_refine_diff_density_min -1.097
_refine_diff_density_rms 0.097
_refine_ls_extinction_method none
_refine_ls_goodness_of_fit_ref 1.201
_refine_ls_hydrogen_treatment mixed
_refine_ls_matrix_type full
_refine_ls_number_parameters 976
_refine_ls_number_reflns 18518
_refine_ls_number_restraints 0
_refine_ls_restrained_S_all 1.201
_refine_ls_R_factor_all 0.0634
_refine_ls_R_factor_gt 0.0492
_refine_ls_shift/su_max 0.040
_refine_ls_shift/su_mean 0.002
_refine_ls_structure_factor_coef Fsqd
_refine_ls_weighting_details 'calc w=1/[\s^2^(Fo^2^)+(0.1000P)^2^+0.0000P] where P=(Fo^2^+2Fc^2^)/3'
_refine_ls_weighting_scheme calc
_refine_ls_wR_factor_gt 0.1511
_refine_ls_wR_factor_ref 0.1654
_reflns_number_gt 15042
_reflns_number_total 18518
_reflns_threshold_expression >2sigma(I)
_cod_data_source_file ja211603f_si_002_1.cif
_cod_data_source_block 09177
_cod_database_code 4117818

loop_
_symmetry_equiv_pos_as_xyz
'x, y, z'
'-x, -y, -z'

loop_
_atom_site_label
_atom_site_type_symbol
_atom_site_fract_x
_atom_site_fract_y
_atom_site_fract_z
_atom_site_U_iso_or_equiv
_atom_site_adp_type
_atom_site_occupancy
_atom_site_symmetry_multiplicity
_atom_site_calc_flag
_atom_site_refinement_flags
Ru Ru 2.638710(16) 0.896029(13) 0.738245(10) 0.01439(7) Uani 1 1 d .
P2 P 2.66342(5) 0.87871(4) 0.62103(3) 0.01615(14) Uani 1 1 d .
P3 P 2.63424(5) 1.04240(5) 0.80671(4) 0.01775(14) Uani 1 1 d .
P1 P 2.76078(5) 0.83066(5) 0.80534(4) 0.01854(15) Uani 1 1 d .
Si Si 2.82416(6) 0.99364(5) 0.76156(4) 0.01573(15) Uani 1 1 d .
C12 C 2.7559(2) 0.97666(18) 0.61561(13) 0.0174(5) Uani 1 1 d .
C15 C 2.9682(2) 1.2498(2) 0.91745(15) 0.0262(6) Uani 1 1 d .
H15 H 3.0374 1.2924 0.9380 0.031 Uiso 1 1 calc R
C22 C 2.7934(2) 0.8638(2) 0.90577(15) 0.0259(6) Uani 1 1 d .
H22 H 2.7224 0.8575 0.9171 0.031 Uiso 1 1 calc R
C1 C 2.9339(2) 0.93187(18) 0.78519(13) 0.0182(5) Uani 1 1 d .
C14 C 2.9566(2) 1.16708(19) 0.86655(14) 0.0215(5) Uani 1 1 d .
H14 H 3.0186 1.1533 0.8534 0.026 Uiso 1 1 calc R
C33 C 2.4377(2) 0.9936(2) 0.83965(17) 0.0293(6) Uani 1 1 d .
H33A H 2.4316 0.9282 0.8209 0.044 Uiso 1 1 calc R
H33B H 2.4051 1.0163 0.8005 0.044 Uiso 1 1 calc R
H33C H 2.3992 1.0040 0.8758 0.044 Uiso 1 1 calc R
C8 C 2.9142(2) 1.10189(19) 0.68060(15) 0.0239(6) Uani 1 1 d .
H8 H 2.9696 1.1366 0.7238 0.029 Uiso 1 1 calc R
C6 C 2.8991(2) 0.84943(19) 0.79884(14) 0.0193(5) Uani 1 1 d .
C28 C 2.7151(2) 0.78177(19) 0.57636(14) 0.0218(5) Uani 1 1 d .
H28 H 2.6732 0.7249 0.5811 0.026 Uiso 1 1 calc R
C7 C 2.8369(2) 1.02757(18) 0.68022(14) 0.0193(5) Uani 1 1 d .
C29 C 2.8359(2) 0.7913(2) 0.61221(15) 0.0266(6) Uani 1 1 d .
H29A H 2.8588 0.7392 0.5873 0.040 Uiso 1 1 calc R
H29B H 2.8471 0.7932 0.6623 0.040 Uiso 1 1 calc R
H29C H 2.8793 0.8477 0.6101 0.040 Uiso 1 1 calc R
C30 C 2.6974(3) 0.7678(2) 0.49551(14) 0.0262(6) Uani 1 1 d .
H30A H 2.7362 0.8230 0.4888 0.039 Uiso 1 1 calc R
H30B H 2.6191 0.7553 0.4708 0.039 Uiso 1 1 calc R
H30C H 2.7258 0.7162 0.4757 0.039 Uiso 1 1 calc R
C13 C 2.8551(2) 1.10450(18) 0.83481(13) 0.0186(5) Uani 1 1 d .
C34 C 2.5610(2) 1.1055(2) 0.75040(15) 0.0235(6) Uani 1 1 d .
H34 H 2.4921 1.0616 0.7165 0.028 Uiso 1 1 calc R
C20 C 2.6139(3) 0.6825(2) 0.81147(17) 0.0304(7) Uani 1 1 d .
H20A H 2.5593 0.7167 0.7990 0.046 Uiso 1 1 calc R
H20B H 2.6432 0.6989 0.8636 0.046 Uiso 1 1 calc R
H20C H 2.5796 0.6171 0.7918 0.046 Uiso 1 1 calc R
C31 C 2.5585(2) 1.04392(19) 0.87371(15) 0.0230(6) Uani 1 1 d .
H31 H 2.5604 1.1091 0.8958 0.028 Uiso 1 1 calc R
C2 C 3.0417(2) 0.95796(19) 0.78550(15) 0.0231(6) Uani 1 1 d .
H2 H 3.0666 1.0140 0.7772 0.028 Uiso 1 1 calc R
C10 C 2.8292(2) 1.0755(2) 0.55448(15) 0.0247(6) Uani 1 1 d .
H10 H 2.8260 1.0923 0.5121 0.030 Uiso 1 1 calc R
C3 C 3.1140(2) 0.9029(2) 0.79783(16) 0.0279(6) Uani 1 1 d .
H3 H 3.1876 0.9215 0.7982 0.034 Uiso 1 1 calc R
C18 C 2.7650(2) 1.12547(18) 0.85632(14) 0.0198(5) Uani 1 1 d .
C5 C 2.9708(2) 0.7935(2) 0.81020(15) 0.0234(6) Uani 1 1 d .
H5 H 2.9466 0.7373 0.8183 0.028 Uiso 1 1 calc R
C35 C 2.5288(3) 1.1880(2) 0.79139(17) 0.0298(6) Uani 1 1 d .
H35A H 2.5949 1.2335 0.8239 0.045 Uiso 1 1 calc R
H35B H 2.4823 1.1686 0.8191 0.045 Uiso 1 1 calc R
H35C H 2.4886 1.2147 0.7574 0.045 Uiso 1 1 calc R
C25 C 2.5318(2) 0.86301(19) 0.55156(14) 0.0214(5) Uani 1 1 d .
H25 H 2.5498 0.8636 0.5063 0.026 Uiso 1 1 calc R
C11 C 2.7526(2) 1.00071(19) 0.55297(14) 0.0220(5) Uani 1 1 d .
H11 H 2.6979 0.9658 0.5094 0.026 Uiso 1 1 calc R
C36 C 2.6300(3) 1.1373(2) 0.70520(16) 0.0273(6) Uani 1 1 d .
H36A H 2.5854 1.1592 0.6695 0.041 Uiso 1 1 calc R
H36B H 2.6554 1.0863 0.6809 0.041 Uiso 1 1 calc R
H36C H 2.6933 1.1868 0.7364 0.041 Uiso 1 1 calc R
C32 C 2.6099(3) 1.0092(2) 0.93461(17) 0.0336(7) Uani 1 1 d .
H32A H 2.5660 1.0125 0.9678 0.050 Uiso 1 1 calc R
H32B H 2.6843 1.0468 0.9601 0.050 Uiso 1 1 calc R
H32C H 2.6124 0.9458 0.9152 0.050 Uiso 1 1 calc R
C21 C 2.6705(3) 0.6617(2) 0.69892(16) 0.0315(7) Uani 1 1 d .
H21A H 2.6447 0.5957 0.6878 0.047 Uiso 1 1 calc R
H21B H 2.7323 0.6750 0.6803 0.047 Uiso 1 1 calc R
H21C H 2.6111 0.6861 0.6766 0.047 Uiso 1 1 calc R
C23 C 2.8572(3) 0.9631(2) 0.94065(15) 0.0305(7) Uani 1 1 d .
H23A H 2.8609 0.9817 0.9913 0.046 Uiso 1 1 calc R
H23B H 2.8201 1.0016 0.9166 0.046 Uiso 1 1 calc R
H23C H 2.9314 0.9698 0.9364 0.046 Uiso 1 1 calc R
C19 C 2.7073(2) 0.7060(2) 0.78006(15) 0.0245(6) Uani 1 1 d .
H19 H 2.7681 0.6801 0.8013 0.029 Uiso 1 1 calc R
C26 C 2.4546(2) 0.7699(2) 0.53635(15) 0.0256(6) Uani 1 1 d .
H26A H 2.4416 0.7638 0.5809 0.038 Uiso 1 1 calc R
H26B H 2.4880 0.7216 0.5171 0.038 Uiso 1 1 calc R
H26C H 2.3850 0.7649 0.5014 0.038 Uiso 1 1 calc R
C4 C 3.0777(2) 0.8211(2) 0.80955(16) 0.0275(6) Uani 1 1 d .
H4 H 3.1266 0.7832 0.8172 0.033 Uiso 1 1 calc R
F19 F 2.14344(14) 0.08456(11) 0.58153(8) 0.0271(4) Uani 1 1 d .
F10 F 1.92865(15) 0.38859(13) 0.49584(9) 0.0329(4) Uani 1 1 d .
F20 F 2.14236(18) -0.00462(12) 0.64696(10) 0.0397(5) Uani 1 1 d .
F11 F 1.95808(16) 0.26009(12) 0.50617(10) 0.0383(4) Uani 1 1 d .
F21 F 2.29151(16) 0.04839(13) 0.62631(9) 0.0365(4) Uani 1 1 d .
F12 F 1.92655(15) 0.35369(15) 0.59200(10) 0.0401(5) Uani 1 1 d .
O O 2.05349(15) 0.68638(14) 0.65289(11) 0.0243(4) Uani 1 1 d .
F4 F 2.63794(18) 0.52834(17) 0.99210(10) 0.0512(6) Uani 1 1 d .
F22 F 2.2581(2) 0.26381(14) 0.94857(11) 0.0539(6) Uani 1 1 d .
F13 F 2.47011(17) 0.76161(14) 0.90508(13) 0.0508(6) Uani 1 1 d .
F23 F 2.23970(19) 0.12190(13) 0.90500(10) 0.0441(5) Uani 1 1 d .
F2 F 2.75662(18) 0.34291(14) 0.71145(12) 0.0472(5) Uani 1 1 d .
F7 F 2.42866(19) 0.56682(18) 0.56407(12) 0.0580(7) Uani 1 1 d .
C110 C 2.3207(2) 0.46888(17) 0.63415(13) 0.0189(5) Uani 1 1 d .
H110 H 2.3966 0.4971 0.6545 0.023 Uiso 1 1 calc R
C118 C 2.3428(2) 0.58597(18) 0.83854(13) 0.0196(5) Uani 1 1 d .
H118 H 2.4134 0.6028 0.8335 0.023 Uiso 1 1 calc R
N N 2.49788(18) 0.83561(15) 0.71615(11) 0.0179(4) Uani 1 1 d .
C125 C 2.2815(2) 0.31691(18) 0.75843(13) 0.0176(5) Uani 1 1 d .
F5 F 2.7213(3) 0.42443(18) 0.96797(12) 0.0716(8) Uani 1 1 d .
C122 C 2.1786(2) 0.47490(19) 0.81663(13) 0.0203(5) Uani 1 1 d .
H122 H 2.1354 0.4140 0.7969 0.024 Uiso 1 1 calc R
C27 C 2.4750(2) 0.9401(2) 0.56890(15) 0.0270(6) Uani 1 1 d .
H27A H 2.4066 0.9280 0.5306 0.040 Uiso 1 1 calc R
H27B H 2.5231 0.9979 0.5729 0.040 Uiso 1 1 calc R
H27C H 2.4591 0.9438 0.6143 0.040 Uiso 1 1 calc R
C131 C 2.2011(2) 0.07059(19) 0.64056(14) 0.0222(5) Uani 1 1 d .
C41 C 2.2406(2) 0.67036(19) 0.69065(15) 0.0230(6) Uani 1 1 d .
C129 C 2.2726(2) 0.21420(19) 0.83225(14) 0.0187(5) Uani 1 1 d .
F14 F 2.3864(2) 0.77559(16) 0.98217(11) 0.0658(8) Uani 1 1 d .
C128 C 2.2425(2) 0.13829(18) 0.77282(14) 0.0190(5) Uani 1 1 d .
H128 H 2.2306 0.0787 0.7775 0.023 Uiso 1 1 calc R
C120 C 2.1984(2) 0.6313(2) 0.88498(14) 0.0234(6) Uani 1 1 d .
H120 H 2.1702 0.6768 0.9103 0.028 Uiso 1 1 calc R
C111 C 2.2666(2) 0.47267(19) 0.56639(14) 0.0219(6) Uani 1 1 d .
F6 F 2.78585(18) 0.55830(19) 0.96645(12) 0.0647(7) Uani 1 1 d .
C117 C 2.2819(2) 0.49527(18) 0.80694(13) 0.0187(5) Uani 1 1 d .
C109 C 2.2665(2) 0.42477(17) 0.67284(13) 0.0181(5) Uani 1 1 d .
C119 C 2.3021(2) 0.65240(18) 0.87736(13) 0.0203(5) Uani 1 1 d .
C106 C 2.5190(2) 0.46415(18) 0.84935(14) 0.0198(5) Uani 1 1 d .
H106 H 2.4844 0.4825 0.8849 0.024 Uiso 1 1 calc R
C130 C 2.2897(2) 0.30159(18) 0.82538(13) 0.0188(5) Uani 1 1 d .
H130 H 2.3073 0.3524 0.8669 0.023 Uiso 1 1 calc R
C37 C 2.3871(2) 0.79618(18) 0.69824(13) 0.0179(5) Uani 1 1 d .
F8 F 2.2809(2) 0.5687(2) 0.49414(17) 0.0815(10) Uani 1 1 d .
C121 C 2.1369(2) 0.5412(2) 0.85435(14) 0.0221(6) Uani 1 1 d .
C112 C 2.1553(2) 0.43398(19) 0.53586(14) 0.0229(6) Uani 1 1 d .
H112 H 2.1185 0.4359 0.4897 0.027 Uiso 1 1 calc R
C127 C 2.2301(2) 0.15135(18) 0.70585(13) 0.0174(5) Uani 1 1 d .
C40 C 2.1640(2) 0.71716(18) 0.66783(13) 0.0191(5) Uani 1 1 d .
C126 C 2.2506(2) 0.23900(18) 0.69912(13) 0.0180(5) Uani 1 1 d .
H126 H 2.2434 0.2458 0.6529 0.022 Uiso 1 1 calc R
C114 C 2.1535(2) 0.38698(17) 0.64048(13) 0.0191(5) Uani 1 1 d .
H114 H 2.1131 0.3567 0.6648 0.023 Uiso 1 1 calc R
F15 F 2.3263(2) 0.80789(16) 0.88581(18) 0.0863(11) Uani 1 1 d .
C38 C 2.3075(2) 0.84089(19) 0.67283(15) 0.0219(5) Uani 1 1 d .
F24 F 2.39680(18) 0.2119(2) 0.93680(11) 0.0692(9) Uani 1 1 d .
C116 C 1.9785(2) 0.3491(2) 0.54196(15) 0.0266(6) Uani 1 1 d .
C104 C 2.6847(3) 0.4436(2) 0.82091(16) 0.0288(6) Uani 1 1 d .
H104 H 2.7610 0.4474 0.8358 0.035 Uiso 1 1 calc R
C39 C 2.1976(2) 0.80198(19) 0.65777(15) 0.0228(6) Uani 1 1 d .
C16 C 2.8784(3) 1.2697(2) 0.93805(16) 0.0282(6) Uani 1 1 d .
H16 H 2.8864 1.3260 0.9727 0.034 Uiso 1 1 calc R
C101 C 2.4560(2) 0.43457(17) 0.77661(14) 0.0190(5) Uani 1 1 d .
C42 C 2.3513(2) 0.70923(19) 0.70541(15) 0.0220(5) Uani 1 1 d .
F9 F 2.3471(3) 0.45381(17) 0.47376(16) 0.0940(12) Uani 1 1 d .
C113 C 2.0990(2) 0.39265(18) 0.57366(14) 0.0208(5) Uani 1 1 d .
F3 F 2.7421(3) 0.4622(2) 0.6864(2) 0.1033(14) Uani 1 1 d .
F17 F 1.9749(2) 0.5810(2) 0.8639(3) 0.1195(16) Uani 1 1 d .
B B 2.3231(2) 0.4193(2) 0.75376(15) 0.0185(6) Uani 1 1 d .
C102 C 2.5140(2) 0.40851(19) 0.72785(14) 0.0226(6) Uani 1 1 d .
H102 H 2.4752 0.3861 0.6782 0.027 Uiso 1 1 calc R
C24 C 2.8571(3) 0.8042(2) 0.94067(16) 0.0341(7) Uani 1 1 d .
H24A H 2.9270 0.8083 0.9300 0.051 Uiso 1 1 calc R
H24B H 2.8142 0.7408 0.9217 0.051 Uiso 1 1 calc R
H24C H 2.8709 0.8255 0.9926 0.051 Uiso 1 1 calc R
C43 C 2.0151(3) 0.6036(2) 0.66811(18) 0.0310(7) Uani 1 1 d .
C115 C 2.3296(3) 0.5152(2) 0.52479(15) 0.0273(6) Uani 1 1 d .
C123 C 2.3693(3) 0.7486(2) 0.91154(16) 0.0274(6) Uani 1 1 d .
C103 C 2.6255(3) 0.4141(2) 0.74911(16) 0.0283(6) Uani 1 1 d .
C132 C 2.2919(2) 0.2037(2) 0.90543(15) 0.0251(6) Uani 1 1 d .
C124 C 2.0251(3) 0.5162(2) 0.86235(17) 0.0320(7) Uani 1 1 d .
F16 F 1.9644(2) 0.4398(2) 0.81846(18) 0.1113(15) Uani 1 1 d .
C17 C 2.7772(2) 1.2077(2) 0.90830(15) 0.0259(6) Uani 1 1 d .
H17 H 2.7163 1.2210 0.9231 0.031 Uiso 1 1 calc R
C9 C 2.9105(2) 1.1256(2) 0.61776(16) 0.0260(6) Uani 1 1 d .
H9 H 2.9636 1.1760 0.6185 0.031 Uiso 1 1 calc R
C105 C 2.6295(2) 0.46738(19) 0.87060(15) 0.0229(6) Uani 1 1 d .
C108 C 2.6929(3) 0.4945(2) 0.94860(16) 0.0319(7) Uani 1 1 d .
F18 F 2.0298(2) 0.5054(3) 0.92637(15) 0.0886(10) Uani 1 1 d .
F1 F 2.6169(2) 0.3381(4) 0.63201(13) 0.157(2) Uani 1 1 d .
C107 C 2.6841(3) 0.3895(3) 0.69391(18) 0.0413(9) Uani 1 1 d .

loop_
_atom_site_aniso_label
_atom_site_aniso_U_11
_atom_site_aniso_U_22
_atom_site_aniso_U_33
_atom_site_aniso_U_23
_atom_site_aniso_U_13
_atom_site_aniso_U_12
Ru 0.01274(12) 0.01447(12) 0.01567(11) 0.00448(8) 0.00429(8) 0.00270(8)
P2 0.0181(3) 0.0151(3) 0.0154(3) 0.0050(2) 0.0048(2) 0.0041(3)
P3 0.0152(3) 0.0164(3) 0.0203(3) 0.0025(3) 0.0069(3) 0.0028(3)
P1 0.0149(3) 0.0209(3) 0.0227(3) 0.0114(3) 0.0064(3) 0.0040(3)
Si 0.0143(3) 0.0162(3) 0.0166(3) 0.0054(3) 0.0048(3) 0.0029(3)
C12 0.0185(13) 0.0190(13) 0.0197(12) 0.0080(10) 0.0091(10) 0.0093(10)
C15 0.0223(14) 0.0213(14) 0.0277(14) 0.0062(11) 0.0015(11) -0.0026(11)
C22 0.0219(14) 0.0353(17) 0.0259(14) 0.0159(12) 0.0100(11) 0.0074(12)
C1 0.0181(13) 0.0196(13) 0.0178(12) 0.0057(10) 0.0068(10) 0.0047(10)
C14 0.0162(13) 0.0215(14) 0.0241(13) 0.0060(11) 0.0046(10) 0.0010(11)
C33 0.0234(15) 0.0279(16) 0.0358(16) 0.0036(13) 0.0164(13) 0.0018(12)
C8 0.0235(14) 0.0222(14) 0.0251(13) 0.0080(11) 0.0070(11) 0.0022(11)
C6 0.0167(13) 0.0232(14) 0.0203(12) 0.0091(10) 0.0071(10) 0.0046(10)
C28 0.0320(15) 0.0171(13) 0.0182(12) 0.0048(10) 0.0091(11) 0.0094(11)
C7 0.0192(13) 0.0184(13) 0.0229(12) 0.0068(10) 0.0098(10) 0.0056(10)
C29 0.0290(16) 0.0266(15) 0.0259(14) 0.0049(12) 0.0100(12) 0.0133(12)
C30 0.0395(17) 0.0239(15) 0.0193(13) 0.0075(11) 0.0117(12) 0.0130(13)
C13 0.0180(13) 0.0184(13) 0.0183(12) 0.0059(10) 0.0045(10) 0.0023(10)
C34 0.0177(13) 0.0225(14) 0.0294(14) 0.0058(11) 0.0068(11) 0.0062(11)
C20 0.0282(16) 0.0295(16) 0.0372(16) 0.0174(13) 0.0114(13) 0.0036(13)
C31 0.0230(14) 0.0201(14) 0.0247(13) 0.0008(11) 0.0119(11) 0.0038(11)
C2 0.0176(13) 0.0219(14) 0.0287(14) 0.0067(11) 0.0075(11) 0.0026(11)
C10 0.0306(16) 0.0249(15) 0.0260(14) 0.0140(12) 0.0130(12) 0.0098(12)
C3 0.0175(14) 0.0310(16) 0.0359(16) 0.0102(13) 0.0095(12) 0.0053(12)
C18 0.0183(13) 0.0189(13) 0.0214(12) 0.0046(10) 0.0074(10) 0.0028(10)
C5 0.0235(14) 0.0258(15) 0.0256(13) 0.0127(11) 0.0084(11) 0.0094(12)
C35 0.0273(16) 0.0214(15) 0.0408(17) 0.0051(13) 0.0124(13) 0.0093(12)
C25 0.0208(14) 0.0225(14) 0.0185(12) 0.0060(10) 0.0026(10) 0.0048(11)
C11 0.0254(14) 0.0238(14) 0.0200(12) 0.0093(11) 0.0077(11) 0.0093(11)
C36 0.0292(16) 0.0261(15) 0.0309(15) 0.0122(12) 0.0097(12) 0.0116(12)
C32 0.0351(18) 0.0429(19) 0.0318(16) 0.0122(14) 0.0223(14) 0.0141(15)
C21 0.0413(19) 0.0231(15) 0.0315(15) 0.0113(12) 0.0108(14) 0.0072(13)
C23 0.0274(16) 0.0378(18) 0.0200(13) 0.0055(12) 0.0031(11) 0.0021(13)
C19 0.0218(14) 0.0263(15) 0.0321(15) 0.0175(12) 0.0098(12) 0.0074(12)
C26 0.0246(15) 0.0243(15) 0.0209(13) 0.0028(11) 0.0028(11) -0.0002(12)
C4 0.0218(14) 0.0321(16) 0.0301(14) 0.0103(12) 0.0061(12) 0.0119(12)
F19 0.0322(10) 0.0224(9) 0.0212(8) 0.0023(7) 0.0023(7) 0.0075(7)
F10 0.0287(10) 0.0372(10) 0.0313(9) 0.0159(8) -0.0010(7) 0.0106(8)
F20 0.0637(14) 0.0179(9) 0.0317(9) 0.0038(7) 0.0177(9) -0.0039(9)
F11 0.0348(11) 0.0237(9) 0.0416(10) 0.0058(8) -0.0050(8) -0.0009(8)
F21 0.0363(11) 0.0422(11) 0.0310(9) 0.0009(8) 0.0116(8) 0.0230(9)
F12 0.0252(10) 0.0594(13) 0.0347(10) 0.0174(9) 0.0079(8) 0.0048(9)
O 0.0154(9) 0.0253(11) 0.0319(10) 0.0093(8) 0.0072(8) 0.0028(8)
F4 0.0412(12) 0.0783(17) 0.0221(9) -0.0020(10) 0.0019(8) 0.0201(12)
F22 0.109(2) 0.0366(12) 0.0359(11) 0.0162(9) 0.0443(12) 0.0281(12)
F13 0.0372(12) 0.0304(11) 0.0710(15) -0.0107(10) 0.0281(11) -0.0068(9)
F23 0.0733(15) 0.0294(10) 0.0292(9) 0.0167(8) 0.0147(10) 0.0011(10)
F2 0.0464(13) 0.0403(12) 0.0680(14) 0.0158(11) 0.0352(11) 0.0196(10)
F7 0.0434(13) 0.0788(17) 0.0481(13) 0.0350(12) 0.0106(10) -0.0135(12)
C110 0.0223(14) 0.0139(12) 0.0181(12) 0.0029(10) 0.0039(10) 0.0043(10)
C118 0.0205(13) 0.0200(13) 0.0177(12) 0.0060(10) 0.0047(10) 0.0048(11)
N 0.0182(11) 0.0177(11) 0.0182(10) 0.0054(9) 0.0067(8) 0.0038(9)
C125 0.0146(12) 0.0173(13) 0.0200(12) 0.0054(10) 0.0044(10) 0.0028(10)
F5 0.110(2) 0.0603(16) 0.0358(12) 0.0128(11) -0.0098(13) 0.0477(16)
C122 0.0199(13) 0.0208(13) 0.0169(12) 0.0038(10) 0.0033(10) 0.0025(11)
C27 0.0245(15) 0.0281(16) 0.0273(14) 0.0102(12) 0.0027(12) 0.0088(12)
C131 0.0262(15) 0.0187(13) 0.0236(13) 0.0066(11) 0.0092(11) 0.0082(11)
C41 0.0171(13) 0.0205(14) 0.0316(14) 0.0092(11) 0.0070(11) 0.0037(11)
C129 0.0135(12) 0.0249(14) 0.0190(12) 0.0084(10) 0.0052(10) 0.0046(10)
F14 0.0841(19) 0.0491(14) 0.0368(12) -0.0181(10) 0.0295(12) -0.0259(13)
C128 0.0150(12) 0.0194(13) 0.0258(13) 0.0099(10) 0.0085(10) 0.0048(10)
C120 0.0257(15) 0.0269(15) 0.0178(12) 0.0052(11) 0.0061(11) 0.0096(12)
C111 0.0293(15) 0.0181(13) 0.0203(12) 0.0067(10) 0.0090(11) 0.0072(11)
F6 0.0348(12) 0.0859(19) 0.0412(12) 0.0013(12) -0.0053(10) -0.0177(12)
C117 0.0201(13) 0.0187(13) 0.0162(11) 0.0050(10) 0.0035(10) 0.0057(10)
C109 0.0221(13) 0.0124(12) 0.0178(12) 0.0023(9) 0.0040(10) 0.0057(10)
C119 0.0245(14) 0.0197(13) 0.0165(12) 0.0047(10) 0.0059(10) 0.0066(11)
C106 0.0228(14) 0.0172(13) 0.0199(12) 0.0053(10) 0.0082(10) 0.0044(11)
C130 0.0177(13) 0.0200(13) 0.0168(12) 0.0040(10) 0.0052(10) 0.0023(10)
C37 0.0178(13) 0.0189(13) 0.0152(11) 0.0035(10) 0.0035(9) 0.0041(10)
F8 0.0496(15) 0.135(3) 0.124(2) 0.115(2) 0.0470(16) 0.0452(16)
C121 0.0193(13) 0.0281(15) 0.0184(12) 0.0074(11) 0.0040(10) 0.0065(11)
C112 0.0296(15) 0.0196(14) 0.0203(12) 0.0063(10) 0.0058(11) 0.0104(12)
C127 0.0161(12) 0.0177(13) 0.0194(12) 0.0057(10) 0.0066(10) 0.0048(10)
C40 0.0143(12) 0.0201(13) 0.0197(12) 0.0026(10) 0.0044(10) 0.0023(10)
C126 0.0176(13) 0.0207(13) 0.0171(11) 0.0074(10) 0.0053(10) 0.0055(10)
C114 0.0220(14) 0.0155(12) 0.0194(12) 0.0061(10) 0.0047(10) 0.0053(10)
F15 0.0577(16) 0.0280(12) 0.135(3) 0.0312(15) -0.0363(17) -0.0008(11)
C38 0.0204(14) 0.0204(14) 0.0241(13) 0.0063(11) 0.0058(11) 0.0050(11)
F24 0.0311(12) 0.144(3) 0.0349(11) 0.0496(15) 0.0003(9) 0.0097(14)
C116 0.0253(15) 0.0261(15) 0.0240(13) 0.0082(11) -0.0002(11) 0.0057(12)
C104 0.0214(15) 0.0336(17) 0.0320(15) 0.0100(13) 0.0074(12) 0.0087(13)
C39 0.0193(13) 0.0201(14) 0.0281(14) 0.0086(11) 0.0044(11) 0.0048(11)
C16 0.0321(16) 0.0205(14) 0.0262(14) 0.0009(11) 0.0074(12) 0.0028(12)
C101 0.0211(13) 0.0143(12) 0.0210(12) 0.0063(10) 0.0055(10) 0.0029(10)
C42 0.0167(13) 0.0205(14) 0.0268(13) 0.0071(11) 0.0034(10) 0.0040(11)
F9 0.158(3) 0.0423(14) 0.095(2) -0.0015(14) 0.106(2) -0.0075(16)
C113 0.0243(14) 0.0162(13) 0.0199(12) 0.0043(10) 0.0031(10) 0.0066(11)
F3 0.167(3) 0.093(2) 0.163(3) 0.097(2) 0.150(3) 0.092(2)
F17 0.0566(18) 0.097(2) 0.282(5) 0.117(3) 0.102(3) 0.0545(17)
B 0.0186(14) 0.0174(14) 0.0172(13) 0.0039(11) 0.0049(11) 0.0012(11)
C102 0.0261(14) 0.0206(14) 0.0197(12) 0.0055(10) 0.0055(11) 0.0051(11)
C24 0.0306(17) 0.052(2) 0.0275(15) 0.0207(15) 0.0095(13) 0.0162(15)
C43 0.0226(15) 0.0264(16) 0.0422(17) 0.0112(13) 0.0105(13) -0.0007(12)
C115 0.0311(16) 0.0288(16) 0.0232(13) 0.0106(12) 0.0088(12) 0.0056(13)
C123 0.0267(15) 0.0243(15) 0.0292(14) 0.0040(12) 0.0082(12) 0.0077(12)
C103 0.0275(16) 0.0318(16) 0.0290(15) 0.0087(12) 0.0138(12) 0.0086(13)
C132 0.0245(15) 0.0284(15) 0.0217(13) 0.0079(11) 0.0081(11) 0.0026(12)
C124 0.0246(16) 0.0354(18) 0.0322(16) 0.0033(13) 0.0106(13) 0.0047(13)
F16 0.0324(14) 0.116(3) 0.118(3) -0.068(2) 0.0358(16) -0.0242(15)
C17 0.0266(15) 0.0214(14) 0.0266(14) 0.0008(11) 0.0107(12) 0.0035(12)
C9 0.0294(15) 0.0211(14) 0.0329(15) 0.0148(12) 0.0143(12) 0.0031(12)
C105 0.0214(14) 0.0203(14) 0.0243(13) 0.0071(11) 0.0038(11) 0.0022(11)
C108 0.0281(16) 0.0342(17) 0.0284(15) 0.0067(13) 0.0014(12) 0.0092(14)
F18 0.0512(16) 0.147(3) 0.0741(18) 0.048(2) 0.0326(15) -0.0018(17)
F1 0.0462(17) 0.360(7) 0.0257(12) -0.024(2) 0.0051(11) 0.082(3)
C107 0.0308(18) 0.068(3) 0.0345(17) 0.0177(17) 0.0167(14) 0.0228(17)

loop_
_atom_type_symbol
_atom_type_description
_atom_type_scat_dispersion_real
_atom_type_scat_dispersion_imag
_atom_type_scat_source
C C 0.0033 0.0016 'International Tables Vol C Tables 4.2.6.8 and 6.1.1.4'
H H 0.0000 0.0000 'International Tables Vol C Tables 4.2.6.8 and 6.1.1.4'
N N 0.0061 0.0033 'International Tables Vol C Tables 4.2.6.8 and 6.1.1.4'
O O 0.0106 0.0060 'International Tables Vol C Tables 4.2.6.8 and 6.1.1.4'
Si Si 0.0817 0.0704 'International Tables Vol C Tables 4.2.6.8 and 6.1.1.4'
P P 0.1023 0.0942 'International Tables Vol C Tables 4.2.6.8 and 6.1.1.4'
Ru Ru -1.2594 0.8363 'International Tables Vol C Tables 4.2.6.8 and 6.1.1.4'
B B 0.0013 0.0007 'International Tables Vol C Tables 4.2.6.8 and 6.1.1.4'
F F 0.0171 0.0103 'International Tables Vol C Tables 4.2.6.8 and 6.1.1.4'

loop_
_geom_angle_atom_site_label_1
_geom_angle_atom_site_label_2
_geom_angle_atom_site_label_3
_geom_angle
N Ru P1 112.39(7)
N Ru P3 100.45(7)
P1 Ru P3 112.10(3)
N Ru P2 102.18(7)
P1 Ru P2 110.37(2)
P3 Ru P2 118.47(2)
N Ru Si 172.70(7)
P1 Ru Si 74.88(2)
P3 Ru Si 75.56(2)
P2 Ru Si 74.97(2)
C12 P2 C25 105.20(12)
C12 P2 C28 101.63(12)
C25 P2 C28 100.75(12)
C12 P2 Ru 114.09(8)
C25 P2 Ru 111.53(9)
C28 P2 Ru 121.67(8)
C18 P3 C31 104.29(12)
C18 P3 C34 102.19(13)
C31 P3 C34 101.52(13)
C18 P3 Ru 117.84(9)
C31 P3 Ru 116.10(9)
C34 P3 Ru 112.77(9)
C6 P1 C19 106.45(13)
C6 P1 C22 99.15(13)
C19 P1 C22 101.49(13)
C6 P1 Ru 116.73(9)
C19 P1 Ru 110.86(9)
C22 P1 Ru 120.22(10)
C7 Si C13 105.02(12)
C7 Si C1 107.40(11)
C13 Si C1 109.05(12)
C7 Si Ru 111.09(9)
C13 Si Ru 112.71(9)
C1 Si Ru 111.25(9)
C7 C12 C11 120.3(2)
C7 C12 P2 114.77(18)
C11 C12 P2 124.9(2)
C16 C15 C14 120.0(3)
C16 C15 H15 120.0
C14 C15 H15 120.0
C23 C22 C24 108.6(3)
C23 C22 P1 111.28(19)
C24 C22 P1 114.3(2)
C23 C22 H22 107.5
C24 C22 H22 107.5
P1 C22 H22 107.5
C2 C1 C6 118.7(2)
C2 C1 Si 125.6(2)
C6 C1 Si 115.50(19)
C13 C14 C15 120.8(3)
C13 C14 H14 119.6
C15 C14 H14 119.6
C31 C33 H33A 109.5
C31 C33 H33B 109.5
H33A C33 H33B 109.5
C31 C33 H33C 109.5
H33A C33 H33C 109.5
H33B C33 H33C 109.5
C7 C8 C9 120.6(3)
C7 C8 H8 119.7
C9 C8 H8 119.7
C5 C6 C1 120.5(2)
C5 C6 P1 126.1(2)
C1 C6 P1 113.3(2)
C29 C28 C30 108.4(2)
C29 C28 P2 112.51(19)
C30 C28 P2 113.83(19)
C29 C28 H28 107.3
C30 C28 H28 107.3
P2 C28 H28 107.3
C8 C7 C12 118.8(2)
C8 C7 Si 125.4(2)
C12 C7 Si 115.63(19)
C28 C29 H29A 109.5
C28 C29 H29B 109.5
H29A C29 H29B 109.5
C28 C29 H29C 109.5
H29A C29 H29C 109.5
H29B C29 H29C 109.5
C28 C30 H30A 109.5
C28 C30 H30B 109.5
H30A C30 H30B 109.5
C28 C30 H30C 109.5
H30A C30 H30C 109.5
H30B C30 H30C 109.5
C14 C13 C18 118.6(2)
C14 C13 Si 125.9(2)
C18 C13 Si 115.40(19)
C36 C34 C35 108.3(2)
C36 C34 P3 110.44(19)
C35 C34 P3 115.6(2)
C36 C34 H34 107.4
C35 C34 H34 107.4
P3 C34 H34 107.4
C19 C20 H20A 109.5
C19 C20 H20B 109.5
H20A C20 H20B 109.5
C19 C20 H20C 109.5
H20A C20 H20C 109.5
H20B C20 H20C 109.5
C33 C31 C32 109.9(2)
C33 C31 P3 112.62(19)
C32 C31 P3 114.2(2)
C33 C31 H31 106.6
C32 C31 H31 106.6
P3 C31 H31 106.6
C3 C2 C1 120.9(3)
C3 C2 H2 119.6
C1 C2 H2 119.6
C11 C10 C9 120.1(2)
C11 C10 H10 120.0
C9 C10 H10 120.0
C2 C3 C4 119.6(3)
C2 C3 H3 120.2
C4 C3 H3 120.2
C13 C18 C17 120.5(2)
C13 C18 P3 114.8(2)
C17 C18 P3 124.5(2)
C4 C5 C6 119.4(3)
C4 C5 H5 120.3
C6 C5 H5 120.3
C34 C35 H35A 109.5
C34 C35 H35B 109.5
H35A C35 H35B 109.5
C34 C35 H35C 109.5
H35A C35 H35C 109.5
H35B C35 H35C 109.5
C27 C25 C26 111.2(2)
C27 C25 P2 113.33(19)
C26 C25 P2 111.39(19)
C27 C25 H25 106.8
C26 C25 H25 106.8
P2 C25 H25 106.8
C10 C11 C12 120.1(3)
C10 C11 H11 119.9
C12 C11 H11 119.9
C34 C36 H36A 109.5
C34 C36 H36B 109.5
H36A C36 H36B 109.5
C34 C36 H36C 109.5
H36A C36 H36C 109.5
H36B C36 H36C 109.5
C31 C32 H32A 109.5
C31 C32 H32B 109.5
H32A C32 H32B 109.5
C31 C32 H32C 109.5
H32A C32 H32C 109.5
H32B C32 H32C 109.5
C19 C21 H21A 109.5
C19 C21 H21B 109.5
H21A C21 H21B 109.5
C19 C21 H21C 109.5
H21A C21 H21C 109.5
H21B C21 H21C 109.5
C22 C23 H23A 109.5
C22 C23 H23B 109.5
H23A C23 H23B 109.5
C22 C23 H23C 109.5
H23A C23 H23C 109.5
H23B C23 H23C 109.5
C21 C19 C20 110.8(3)
C21 C19 P1 112.00(19)
C20 C19 P1 110.8(2)
C21 C19 H19 107.7
C20 C19 H19 107.7
P1 C19 H19 107.7
C25 C26 H26A 109.5
C25 C26 H26B 109.5
H26A C26 H26B 109.5
C25 C26 H26C 109.5
H26A C26 H26C 109.5
H26B C26 H26C 109.5
C5 C4 C3 120.8(3)
C5 C4 H4 119.6
C3 C4 H4 119.6
C40 O C43 117.3(2)
C109 C110 C111 122.1(3)
C109 C110 H110 118.9
C111 C110 H110 118.9
C119 C118 C117 121.7(3)
C119 C118 H118 119.1
C117 C118 H118 119.1
C37 N Ru 174.87(19)
C126 C125 C130 116.0(2)
C126 C125 B 122.7(2)
C130 C125 B 120.7(2)
C121 C122 C117 122.2(3)
C121 C122 H122 118.9
C117 C122 H122 118.9
C25 C27 H27A 109.5
C25 C27 H27B 109.5
H27A C27 H27B 109.5
C25 C27 H27C 109.5
H27A C27 H27C 109.5
H27B C27 H27C 109.5
F20 C131 F19 106.7(2)
F20 C131 F21 106.0(2)
F19 C131 F21 105.9(2)
F20 C131 C127 112.9(2)
F19 C131 C127 113.0(2)
F21 C131 C127 111.8(2)
C42 C41 C40 119.5(3)
C130 C129 C128 120.8(2)
C130 C129 C132 118.9(2)
C128 C129 C132 120.2(2)
C129 C128 C127 118.3(2)
C129 C128 H128 120.8
C127 C128 H128 120.8
C119 C120 C121 118.0(3)
C119 C120 H120 121.0
C121 C120 H120 121.0
C112 C111 C110 120.4(2)
C112 C111 C115 119.4(2)
C110 C111 C115 120.2(3)
C118 C117 C122 116.3(2)
C118 C117 B 122.0(2)
C122 C117 B 121.4(2)
C110 C109 C114 115.9(2)
C110 C109 B 125.3(2)
C114 C109 B 118.7(2)
C118 C119 C120 121.1(3)
C118 C119 C123 120.7(3)
C120 C119 C123 118.2(2)
C105 C106 C101 122.2(2)
C105 C106 H106 118.9
C101 C106 H106 118.9
C129 C130 C125 122.0(2)
C129 C130 H130 119.0
C125 C130 H130 119.0
N C37 C38 121.5(2)
N C37 C42 120.2(2)
C38 C37 C42 118.3(2)
C122 C121 C120 120.6(3)
C122 C121 C124 120.2(3)
C120 C121 C124 119.2(3)
C113 C112 C111 118.8(2)
C113 C112 H112 120.6
C111 C112 H112 120.6
C126 C127 C128 120.9(2)
C126 C127 C131 119.3(2)
C128 C127 C131 119.7(2)
O C40 C41 124.6(2)
O C40 C39 115.0(2)
C41 C40 C39 120.4(2)
C127 C126 C125 121.9(2)
C127 C126 H126 119.1
C125 C126 H126 119.1
C113 C114 C109 122.0(2)
C113 C114 H114 119.0
C109 C114 H114 119.0
C39 C38 C37 120.6(3)
F12 C116 F10 106.6(2)
F12 C116 F11 106.1(2)
F10 C116 F11 106.9(2)
F12 C116 C113 112.4(2)
F10 C116 C113 112.3(2)
F11 C116 C113 112.2(2)
C105 C104 C103 118.1(3)
C105 C104 H104 121.0
C103 C104 H104 121.0
C38 C39 C40 120.1(2)
C17 C16 C15 120.3(3)
C17 C16 H16 119.9
C15 C16 H16 119.9
C102 C101 C106 114.9(2)
C102 C101 B 123.8(2)
C106 C101 B 120.8(2)
C41 C42 C37 120.9(2)
C112 C113 C114 120.7(3)
C112 C113 C116 120.3(2)
C114 C113 C116 118.9(2)
C101 B C125 102.6(2)
C101 B C117 113.3(2)
C125 B C117 111.6(2)
C101 B C109 115.0(2)
C125 B C109 110.3(2)
C117 B C109 104.3(2)
C101 C102 C103 122.9(3)
C101 C102 H102 118.6
C103 C102 H102 118.6
C22 C24 H24A 109.5
C22 C24 H24B 109.5
H24A C24 H24B 109.5
C22 C24 H24C 109.5
H24A C24 H24C 109.5
H24B C24 H24C 109.5
F9 C115 F8 106.8(3)
F9 C115 F7 104.7(3)
F8 C115 F7 105.0(3)
F9 C115 C111 112.2(3)
F8 C115 C111 113.4(3)
F7 C115 C111 113.9(2)
F15 C123 F13 105.2(3)
F15 C123 F14 107.4(3)
F13 C123 F14 103.7(3)
F15 C123 C119 113.8(3)
F13 C123 C119 114.1(2)
F14 C123 C119 111.9(2)
C104 C103 C102 120.6(3)
C104 C103 C107 119.1(3)
C102 C103 C107 120.3(3)
F24 C132 F23 105.5(3)
F24 C132 F22 107.7(3)
F23 C132 F22 105.4(2)
F24 C132 C129 111.9(2)
F23 C132 C129 112.9(2)
F22 C132 C129 112.9(2)
F16 C124 F17 112.1(4)
F16 C124 F18 103.4(3)
F17 C124 F18 100.6(3)
F16 C124 C121 114.6(3)
F17 C124 C121 113.2(3)
F18 C124 C121 111.7(3)
C16 C17 C18 119.8(3)
C16 C17 H17 120.1
C18 C17 H17 120.1
C10 C9 C8 120.0(3)
C10 C9 H9 120.0
C8 C9 H9 120.0
C104 C105 C106 121.3(3)
C104 C105 C108 117.8(3)
C106 C105 C108 120.8(3)
F4 C108 F5 106.0(3)
F4 C108 F6 105.3(3)
F5 C108 F6 106.0(3)
F4 C108 C105 113.6(3)
F5 C108 C105 112.0(3)
F6 C108 C105 113.3(3)
F1 C107 F2 105.2(4)
F1 C107 F3 110.0(4)
F2 C107 F3 103.9(3)
F1 C107 C103 112.1(3)
F2 C107 C103 113.1(3)
F3 C107 C103 112.1(3)

loop_
_geom_bond_atom_site_label_1
_geom_bond_atom_site_label_2
_geom_bond_distance
Ru N 1.803(2)
Ru P1 2.3641(7)
Ru P3 2.3812(7)
Ru P2 2.4257(7)
Ru Si 2.4911(7)
P2 C12 1.825(3)
P2 C25 1.863(3)
P2 C28 1.879(3)
P3 C18 1.831(3)
P3 C31 1.859(3)
P3 C34 1.877(3)
P1 C6 1.815(3)
P1 C19 1.848(3)
P1 C22 1.886(3)
Si C7 1.885(3)
Si C13 1.886(3)
Si C1 1.887(3)
C12 C7 1.405(4)
C12 C11 1.401(3)
C15 C16 1.390(4)
C15 C14 1.397(4)
C15 H15 0.9500
C22 C23 1.526(4)
C22 C24 1.534(4)
C22 H22 1.0000
C1 C2 1.391(4)
C1 C6 1.408(4)
C14 C13 1.395(4)
C14 H14 0.9500
C33 C31 1.530(4)
C33 H33A 0.9800
C33 H33B 0.9800
C33 H33C 0.9800
C8 C7 1.398(4)
C8 C9 1.402(4)
C8 H8 0.9500
C6 C5 1.399(4)
C28 C29 1.524(4)
C28 C30 1.548(4)
C28 H28 1.0000
C29 H29A 0.9800
C29 H29B 0.9800
C29 H29C 0.9800
C30 H30A 0.9800
C30 H30B 0.9800
C30 H30C 0.9800
C13 C18 1.407(4)
C34 C36 1.539(4)
C34 C35 1.533(4)
C34 H34 1.0000
C20 C19 1.536(4)
C20 H20A 0.9800
C20 H20B 0.9800
C20 H20C 0.9800
C31 C32 1.520(4)
C31 H31 1.0000
C2 C3 1.397(4)
C2 H2 0.9500
C10 C11 1.391(4)
C10 C9 1.388(4)
C10 H10 0.9500
C3 C4 1.385(4)
C3 H3 0.9500
C18 C17 1.401(4)
C5 C4 1.389(4)
C5 H5 0.9500
C35 H35A 0.9800
C35 H35B 0.9800
C35 H35C 0.9800
C25 C27 1.530(4)
C25 C26 1.533(4)
C25 H25 1.0000
C11 H11 0.9500
C36 H36A 0.9800
C36 H36B 0.9800
C36 H36C 0.9800
C32 H32A 0.9800
C32 H32B 0.9800
C32 H32C 0.9800
C21 C19 1.530(4)
C21 H21A 0.9800
C21 H21B 0.9800
C21 H21C 0.9800
C23 H23A 0.9800
C23 H23B 0.9800
C23 H23C 0.9800
C19 H19 1.0000
C26 H26A 0.9800
C26 H26B 0.9800
C26 H26C 0.9800
C4 H4 0.9500
F19 C131 1.335(3)
F10 C116 1.340(3)
F20 C131 1.343(3)
F11 C116 1.346(4)
F21 C131 1.357(3)
F12 C116 1.342(4)
O C40 1.367(3)
O C43 1.440(3)
F4 C108 1.331(4)
F22 C132 1.327(3)
F13 C123 1.335(4)
F23 C132 1.340(3)
F2 C107 1.320(4)
F7 C115 1.330(4)
C110 C109 1.400(4)
C110 C111 1.400(4)
C110 H110 0.9500
C118 C119 1.400(4)
C118 C117 1.403(4)
C118 H118 0.9500
N C37 1.385(3)
C125 C126 1.399(4)
C125 C130 1.415(3)
C125 B 1.635(4)
F5 C108 1.331(4)
C122 C121 1.397(4)
C122 C117 1.400(4)
C122 H122 0.9500
C27 H27A 0.9800
C27 H27B 0.9800
C27 H27C 0.9800
C131 C127 1.499(4)
C41 C42 1.392(4)
C41 C40 1.389(4)
C129 C130 1.394(4)
C129 C128 1.382(4)
C129 C132 1.494(4)
F14 C123 1.335(4)
C128 C127 1.394(4)
C128 H128 0.9500
C120 C119 1.388(4)
C120 C121 1.396(4)
C120 H120 0.9500
C111 C112 1.386(4)
C111 C115 1.501(4)
F6 C108 1.336(4)
C117 B 1.649(4)
C109 C114 1.406(4)
C109 B 1.651(4)
C119 C123 1.499(4)
C106 C105 1.384(4)
C106 C101 1.412(4)
C106 H106 0.9500
C130 H130 0.9500
C37 C38 1.410(4)
C37 C42 1.415(4)
F8 C115 1.315(4)
C121 C124 1.499(4)
C112 C113 1.378(4)
C112 H112 0.9500
C127 C126 1.398(4)
C40 C39 1.404(4)
C126 H126 0.9500
C114 C113 1.396(4)
C114 H114 0.9500
F15 C123 1.310(4)
C38 C39 1.380(4)
F24 C132 1.325(4)
C116 C113 1.504(4)
C104 C105 1.387(4)
C104 C103 1.383(4)
C104 H104 0.9500
C16 C17 1.387(4)
C16 H16 0.9500
C101 C102 1.407(4)
C101 B 1.635(4)
F9 C115 1.318(4)
F3 C107 1.318(5)
F17 C124 1.293(4)
C102 C103 1.389(4)
C102 H102 0.9500
C24 H24A 0.9800
C24 H24B 0.9800
C24 H24C 0.9800
C103 C107 1.509(4)
C124 F16 1.284(4)
C124 F18 1.335(4)
C17 H17 0.9500
C9 H9 0.9500
C105 C108 1.503(4)
F1 C107 1.305(5)
